data_4312883
loop_
_publ_author_name
'Xiao-Ping Yang'
'Bei-Sheng Kang'
'Wai-Kwok Wong'
'Cheng-Yong Su'
'Han-Qin Liu'

_publ_section_title
;
 Syntheses, Crystal Structures, and Luminescent Properties of Lanthanide
 Complexes with Tripodal Ligands Bearing Benzimidazole and Pyridine Groups
;
_journal_name_full 'Inorganic Chemistry'
_journal_page_first 169
_journal_page_last 179
_journal_paper_doi 10.1021/ic025799p
_journal_volume 42
_journal_year 2003
_chemical_formula_sum 'C33 H40 Cl3 Eu N8 O5'
_chemical_formula_weight 887.04
_chemical_name_systematic
; 
 ? 
;
_space_group_IT_number 1
_symmetry_cell_setting triclinic
_symmetry_space_group_name_Hall 'P 1'
_symmetry_space_group_name_H-M 'P 1'
_atom_sites_solution_hydrogens geom
_atom_sites_solution_primary direct
_atom_sites_solution_secondary difmap
_audit_creation_method SHELXL-97
_cell_angle_alpha 78.639(3)
_cell_angle_beta 81.833(3)
_cell_angle_gamma 84.934(3)
_cell_formula_units_Z 2
_cell_length_a 10.4000(15)
_cell_length_b 10.8533(15)
_cell_length_c 17.598(3)
_cell_measurement_reflns_used CCD
_cell_measurement_temperature 293(2)
_cell_volume 1924.0(5)
_computing_structure_refinement 'SHELXL-97 (Sheldrick, 1997)'
_computing_structure_solution 'SHELXS-97 (Sheldrick, 1990)'
_diffrn_ambient_temperature 293(2)
_diffrn_measured_fraction_theta_full 0.978
_diffrn_measured_fraction_theta_max 0.978
_diffrn_measurement_device_type 'Bruck CCD'
_diffrn_radiation_monochromator graphite
_diffrn_radiation_source 'fine-focus sealed tube'
_diffrn_radiation_type MoK\a
_diffrn_radiation_wavelength 0.71073
_diffrn_reflns_av_R_equivalents 0.0339
_diffrn_reflns_av_sigmaI/netI 0.0759
_diffrn_reflns_limit_h_max 13
_diffrn_reflns_limit_h_min -13
_diffrn_reflns_limit_k_max 14
_diffrn_reflns_limit_k_min -10
_diffrn_reflns_limit_l_max 22
_diffrn_reflns_limit_l_min -22
_diffrn_reflns_number 12902
_diffrn_reflns_theta_full 27.58
_diffrn_reflns_theta_max 27.58
_diffrn_reflns_theta_min 1.92
_exptl_absorpt_coefficient_mu 1.888
_exptl_absorpt_correction_T_max 0.6297
_exptl_absorpt_correction_T_min 0.4402
_exptl_absorpt_correction_type SADABS
_exptl_crystal_colour Yellowish
_exptl_crystal_density_diffrn 1.531
_exptl_crystal_density_method 'not measured'
_exptl_crystal_description Block
_exptl_crystal_F_000 896
_exptl_crystal_size_max 0.52
_exptl_crystal_size_mid 0.36
_exptl_crystal_size_min 0.27
_refine_diff_density_max 1.169
_refine_diff_density_min -0.639
_refine_diff_density_rms 0.128
_refine_ls_abs_structure_details 'Flack H D (1983), Acta Cryst. A39, 876-881'
_refine_ls_abs_structure_Flack 0.00
_refine_ls_extinction_coef 0.00000(11)
_refine_ls_extinction_expression Fc^*^=kFc[1+0.001xFc^2^\l^3^/sin(2\q)]^-1/4^
_refine_ls_extinction_method SHELXL
_refine_ls_goodness_of_fit_ref 0.953
_refine_ls_hydrogen_treatment mixed
_refine_ls_matrix_type full
_refine_ls_number_parameters 897
_refine_ls_number_reflns 10449
_refine_ls_number_restraints 3
_refine_ls_restrained_S_all 0.953
_refine_ls_R_factor_all 0.0613
_refine_ls_R_factor_gt 0.0418
_refine_ls_shift/su_max 1.325
_refine_ls_shift/su_mean 0.020
_refine_ls_structure_factor_coef Fsqd
_refine_ls_weighting_details 'calc w=1/[\s^2^(Fo^2^)+(0.0517P)^2^+0.0000P] where P=(Fo^2^+2Fc^2^)/3'
_refine_ls_weighting_scheme calc
_refine_ls_wR_factor_gt 0.0965
_refine_ls_wR_factor_ref 0.1043
_reflns_number_gt 8095
_reflns_number_total 10449
_reflns_threshold_expression >2sigma(I)
_cod_data_source_file ic025799p-4_s1_4.cif
_cod_data_source_block Eu3+B
_cod_depositor_comments
;
The following automatic conversions were performed:

'_symmetry_cell_setting' value 'Triclinic' changed to 'triclinic'
according to the built-in table from CIF Core dictionary named
'cif_core.dic' version 2.4.1 from 2010-06-29.

Automatic conversion script
Id: cif_fix_values 1646 2011-03-28 12:23:43Z adriana 
;
_cod_database_code 4312883

loop_
_symmetry_equiv_pos_as_xyz
'x, y, z'

loop_
_atom_site_label
_atom_site_type_symbol
_atom_site_fract_x
_atom_site_fract_y
_atom_site_fract_z
_atom_site_U_iso_or_equiv
_atom_site_adp_type
_atom_site_occupancy
_atom_site_symmetry_multiplicity
_atom_site_calc_flag
_atom_site_refinement_flags
_atom_site_disorder_assembly
_atom_site_disorder_group
Eu1 Eu 1.422072(16) 0.480512(16) -0.749589(12) 0.02635(7) Uani 1 1 d . . .
Eu2 Eu 0.577611(16) 1.520571(16) -0.250102(12) 0.02579(8) Uani 1 1 d . . .
N1 N 1.4184(4) 0.4396(4) -0.6089(3) 0.0370(14) Uani 1 1 d . . .
N2 N 1.5052(4) 0.3325(4) -0.5017(3) 0.0417(14) Uani 1 1 d . . .
H2A H 1.5684 0.2992 -0.4724 0.080 Uiso 1 1 d R . .
N3 N 1.5662(5) 0.6504(5) -0.7618(3) 0.0439(15) Uani 1 1 d . . .
N4 N 1.7681(4) 0.7225(5) -0.7861(3) 0.0448(16) Uani 1 1 d . . .
H4A H 1.8556 0.7207 -0.7941 0.080 Uiso 1 1 d R . .
N5 N 1.4600(5) 0.2471(4) -0.6939(3) 0.0488(15) Uani 1 1 d . . .
N6 N 1.6589(3) 0.4057(4) -0.7007(2) 0.0201(11) Uani 1 1 d . . .
N7 N 0.3534(5) 1.5862(5) -0.2928(3) 0.0400(15) Uani 1 1 d . . .
N8 N 0.5483(4) 1.7601(4) -0.3080(2) 0.0272(13) Uani 1 1 d . . .
N9 N 0.5887(4) 1.5639(4) -0.3996(2) 0.0299(14) Uani 1 1 d . . .
N10 N 0.4875(4) 1.6617(4) -0.4979(2) 0.0310(12) Uani 1 1 d . . .
H10A H 0.4228 1.6909 -0.5268 0.080 Uiso 1 1 d R . .
N11 N 0.4278(5) 1.3471(5) -0.2385(3) 0.0342(15) Uani 1 1 d . . .
N12 N 0.2324(5) 1.2772(4) -0.2105(3) 0.0387(14) Uani 1 1 d . . .
H12A H 0.1451 1.2764 -0.2054 0.080 Uiso 1 1 d R . .
N13 N 1.0680(5) 0.2776(5) -0.8955(3) 0.0490(16) Uani 1 1 d . . .
N14 N 1.0856(4) 0.3013(4) -0.8202(2) 0.0352(12) Uani 1 1 d . . .
N15 N 0.9077(5) 1.6902(6) -0.1748(3) 0.0570(18) Uani 1 1 d . . .
N16 N 0.9377(5) 1.7090(5) -0.1049(3) 0.0471(16) Uani 1 1 d . . .
Cl1 Cl 1.56751(17) 0.41171(16) -0.87752(9) 0.0554(5) Uani 1 1 d . . .
Cl2 Cl 0.43346(16) 1.58846(18) -0.12272(10) 0.0492(5) Uani 1 1 d . . .
Cl3 Cl 0.0642(2) 1.7349(3) -0.81751(13) 0.1028(10) Uani 1 1 d . . .
Cl4 Cl 0.93088(17) 1.2624(2) -0.18045(13) 0.0781(8) Uani 1 1 d . . .
Cl5 Cl 0.23277(14) 1.75296(15) -0.56439(8) 0.0454(4) Uani 1 1 d . . .
Cl6 Cl 0.76489(17) 1.24653(17) -0.43496(11) 0.0537(6) Uani 1 1 d . . .
O1 O 1.2466(3) 0.3949(4) -0.7762(2) 0.0374(11) Uani 1 1 d . . .
O1' O 0.7532(5) 1.6019(4) -0.2203(2) 0.0508(15) Uani 1 1 d . . .
O1W O 1.3542(3) 0.6359(3) -0.85493(19) 0.0365(11) Uani 1 1 d . . .
H33B H 1.3027 0.6885 -0.8359 0.055 Uiso 1 1 d . . .
H33D H 1.3270 0.6019 -0.8855 0.055 Uiso 1 1 d . . .
O2W O 1.2506(4) 0.6131(4) -0.7004(2) 0.0550(13) Uani 1 1 d . . .
H44B H 1.2420 0.6001 -0.6495 0.083 Uiso 1 1 d . . .
H44D H 1.1823 0.6099 -0.7163 0.083 Uiso 1 1 d . . .
O1W' O 0.7442(4) 1.3892(4) -0.3038(2) 0.0461(14) Uani 1 1 d . . .
H11A H 0.7537 1.4126 -0.3529 0.069 Uiso 1 1 d . . .
H11D H 0.7313 1.3174 -0.2881 0.069 Uiso 1 1 d . . .
O2W' O 0.6397(4) 1.3680(5) -0.1420(3) 0.0721(17) Uani 1 1 d . . .
H22A H 0.7094 1.3157 -0.1578 0.108 Uiso 1 1 d . . .
H22B H 0.6819 1.4048 -0.1100 0.108 Uiso 1 1 d . . .
O7W O 1.0887(6) 0.9760(5) -0.9527(3) 0.092(2) Uani 1 1 d . . .
H2W1 H 1.1180 0.9701 -0.9257 0.137 Uiso 1 1 d . . .
H2W2 H 1.0952 1.0558 -0.9823 0.137 Uiso 1 1 d . . .
O3W O 1.5177(6) 0.2488(5) -1.0065(3) 0.0871(19) Uani 1 1 d . . .
H3W2 H 1.4592 0.2995 -1.0253 0.131 Uiso 1 1 d . . .
H3W1 H 1.6179 0.2565 -0.9959 0.131 Uiso 1 1 d . . .
O5W O 1.6509(6) -0.0467(6) -1.0098(3) 0.110(2) Uani 1 1 d . . .
H5W1 H 1.6332 0.0227 -0.9978 0.166 Uiso 1 1 d . . .
H5W2 H 1.7449 -0.1332 -1.0000 0.166 Uiso 1 1 d . . .
O6W O 1.4762(9) 0.7712(10) -0.9897(4) 0.171(5) Uani 1 1 d . . .
H6W2 H 1.4999 0.6992 -1.0285 0.257 Uiso 1 1 d . . .
H6W1 H 1.4813 0.7386 -1.0360 0.257 Uiso 1 1 d . . .
C1 C 1.6563(5) 0.4203(5) -0.6255(3) 0.0385(17) Uani 1 1 d . . .
H1A H 1.6739 0.5066 -0.6285 0.080 Uiso 1 1 d R . .
H1B H 1.7234 0.3680 -0.6005 0.080 Uiso 1 1 d R . .
C2 C 1.5301(5) 0.4020(5) -0.5794(3) 0.0319(15) Uani 1 1 d . . .
C3 C 1.3811(5) 0.3189(5) -0.4779(4) 0.0428(18) Uani 1 1 d . . .
C4 C 1.2995(7) 0.2688(6) -0.4060(4) 0.058(2) Uani 1 1 d . . .
H4A H 1.3404 0.2252 -0.3618 0.080 Uiso 1 1 d R . .
C5 C 1.1725(5) 0.2793(6) -0.4047(4) 0.048(2) Uani 1 1 d . . .
H5A H 1.1202 0.2432 -0.3575 0.080 Uiso 1 1 d R . .
C6 C 1.1132(5) 0.3527(6) -0.4735(4) 0.050(2) Uani 1 1 d . . .
H6A H 1.0200 0.3603 -0.4705 0.080 Uiso 1 1 d R . .
C7 C 1.1813(6) 0.3947(6) -0.5416(4) 0.0492(19) Uani 1 1 d . . .
H7A H 1.1405 0.4383 -0.5857 0.080 Uiso 1 1 d R . .
C8 C 1.3192(5) 0.3913(6) -0.5454(3) 0.0361(17) Uani 1 1 d . . .
C9 C 1.7527(4) 0.4834(4) -0.7502(3) 0.0249(11) Uiso 1 1 d . . .
H9A H 1.7670 0.4587 -0.8004 0.080 Uiso 1 1 d R . .
H9B H 1.8341 0.4772 -0.7295 0.080 Uiso 1 1 d R . .
C10 C 1.6971(5) 0.6179(6) -0.7647(3) 0.0474(18) Uani 1 1 d . . .
C11 C 1.6933(5) 0.8208(5) -0.7983(3) 0.0275(13) Uani 1 1 d . . .
C12 C 1.7133(8) 0.9599(6) -0.8212(4) 0.067(2) Uani 1 1 d . . .
H12B H 1.7961 0.9903 -0.8316 0.081 Uiso 1 1 calc R . .
C13 C 1.5984(8) 1.0432(7) -0.8261(4) 0.074(2) Uani 1 1 d . . .
H13B H 1.6090 1.1318 -0.8424 0.080 Uiso 1 1 d R . .
C14 C 1.4636(7) 0.9999(6) -0.8088(4) 0.060(2) Uani 1 1 d . . .
H14C H 1.3905 1.0604 -0.8116 0.080 Uiso 1 1 d R . .
C15 C 1.4538(6) 0.8730(6) -0.7895(3) 0.057(2) Uani 1 1 d . . .
H15A H 1.3705 0.8439 -0.7791 0.068 Uiso 1 1 calc R . .
C16 C 1.5617(5) 0.7797(5) -0.7836(3) 0.0355(15) Uani 1 1 d . . .
C17 C 1.6843(5) 0.2716(5) -0.7107(3) 0.0327(15) Uani 1 1 d . . .
H17B H 1.7519 0.2382 -0.6790 0.080 Uiso 1 1 d R . .
H17C H 1.7138 0.2653 -0.7641 0.080 Uiso 1 1 d R . .
C18 C 1.5806(5) 0.1922(5) -0.6720(3) 0.0379(15) Uani 1 1 d . . .
C19 C 1.6006(7) 0.0784(5) -0.6258(4) 0.051(2) Uani 1 1 d . . .
H19B H 1.6825 0.0447 -0.6144 0.061 Uiso 1 1 calc R . .
C20 C 1.4882(7) 0.0176(7) -0.5972(4) 0.059(2) Uani 1 1 d . . .
H20A H 1.5006 -0.0706 -0.5762 0.080 Uiso 1 1 d R . .
C21 C 1.3604(6) 0.0673(6) -0.6164(4) 0.051(2) Uani 1 1 d . . .
H21A H 1.2874 0.0225 -0.5953 0.061 Uiso 1 1 calc R . .
C22 C 1.3491(5) 0.1742(5) -0.6628(3) 0.0461(17) Uani 1 1 d . . .
H22A H 1.2668 0.2080 -0.6791 0.080 Uiso 1 1 d R . .
C23 C 1.1911(5) 0.3737(5) -0.8332(3) 0.0353(15) Uani 1 1 d . . .
C24 C 1.2282(6) 0.4152(6) -0.9183(3) 0.0509(19) Uani 1 1 d . . .
H24A H 1.2894 0.4719 -0.9438 0.061 Uiso 1 1 calc R . .
C25 C 1.1492(6) 0.3487(6) -0.9506(3) 0.0553(17) Uani 1 1 d . . .
C26 C 1.1527(6) 0.3516(9) -1.0369(3) 0.097(3) Uani 1 1 d . . .
H26A H 1.0859 0.2967 -1.0382 0.080 Uiso 1 1 d R . .
H26B H 1.1243 0.4369 -1.0569 0.080 Uiso 1 1 d R . .
H26C H 1.2306 0.3282 -1.0686 0.080 Uiso 1 1 d R . .
C27 C 0.9402(6) 0.2476(6) -0.8987(3) 0.0535(18) Uani 1 1 d . . .
H27A H 0.9326 0.2334 -0.9500 0.080 Uiso 1 1 d R . .
H27B H 0.9141 0.1751 -0.8605 0.080 Uiso 1 1 d R . .
H27C H 0.8851 0.3199 -0.8886 0.080 Uiso 1 1 d R . .
C28 C 1.0508(6) 0.2179(5) -0.7546(3) 0.0379(17) Uani 1 1 d . . .
C29 C 1.0284(5) 0.2538(5) -0.6867(3) 0.0328(15) Uani 1 1 d . . .
H29A H 1.0261 0.3418 -0.6848 0.080 Uiso 1 1 d R . .
C30 C 0.9890(6) 0.1723(8) -0.6171(4) 0.068(2) Uani 1 1 d . . .
H30A H 0.9624 0.2004 -0.5685 0.080 Uiso 1 1 d R . .
C31 C 0.9925(6) 0.0567(7) -0.6181(4) 0.068(2) Uani 1 1 d . . .
H31A H 0.9682 -0.0032 -0.5714 0.080 Uiso 1 1 d R . .
C32 C 1.0247(9) -0.0036(9) -0.6948(5) 0.101(3) Uani 1 1 d . . .
H32A H 1.0270 -0.0916 -0.6967 0.080 Uiso 1 1 d R . .
C33 C 1.0614(7) 0.0961(6) -0.7577(4) 0.060(2) Uani 1 1 d . . .
H33A H 1.0880 0.0680 -0.8063 0.080 Uiso 1 1 d R . .
C34 C 0.3144(7) 1.7183(7) -0.2899(4) 0.055(2) Uani 1 1 d . . .
H34A H 0.2959 1.7256 -0.2359 0.080 Uiso 1 1 d R . .
H34B H 0.2367 1.7458 -0.3137 0.080 Uiso 1 1 d R . .
C35 C 0.4331(6) 1.8028(5) -0.3235(4) 0.0319(17) Uani 1 1 d . . .
C36 C 0.4134(6) 1.9193(7) -0.3713(4) 0.049(2) Uani 1 1 d . . .
H36A H 0.3276 1.9540 -0.3806 0.080 Uiso 1 1 d R . .
C37 C 0.5159(7) 1.9984(6) -0.4013(4) 0.051(2) Uani 1 1 d . . .
H37A H 0.5079 2.0734 -0.4401 0.080 Uiso 1 1 d R . .
C38 C 0.6301(7) 1.9527(6) -0.3851(4) 0.050(2) Uani 1 1 d . . .
H38A H 0.7049 2.0022 -0.3990 0.080 Uiso 1 1 d R . .
C39 C 0.6398(6) 1.8237(7) -0.3365(4) 0.050(2) Uani 1 1 d . . .
H39A H 0.7256 1.7909 -0.3261 0.080 Uiso 1 1 d R . .
C40 C 0.2517(6) 1.4994(7) -0.2408(4) 0.050(2) Uani 1 1 d . . .
H40A H 0.1765 1.5053 -0.2676 0.080 Uiso 1 1 d R . .
H40B H 0.2252 1.5279 -0.1923 0.080 Uiso 1 1 d R . .
C41 C 0.3073(5) 1.3761(5) -0.2319(3) 0.0276(16) Uani 1 1 d . . .
C42 C 0.4464(7) 1.2112(6) -0.2196(3) 0.048(2) Uani 1 1 d . . .
C43 C 0.5537(7) 1.1353(6) -0.2174(4) 0.048(2) Uani 1 1 d . . .
H43A H 0.6402 1.1641 -0.2296 0.080 Uiso 1 1 d R . .
C44 C 0.5225(8) 1.0091(7) -0.1909(4) 0.066(3) Uani 1 1 d . . .
H44A H 0.5972 0.9509 -0.1855 0.080 Uiso 1 1 d R . .
C45 C 0.4083(8) 0.9687(6) -0.1750(4) 0.056(2) Uani 1 1 d . . .
H45A H 0.3974 0.8797 -0.1624 0.080 Uiso 1 1 d R . .
C46 C 0.3012(6) 1.0489(6) -0.1792(4) 0.0498(19) Uani 1 1 d . . .
H46A H 0.2146 1.0203 -0.1672 0.080 Uiso 1 1 d R . .
C47 C 0.3306(6) 1.1629(6) -0.2020(4) 0.0411(19) Uani 1 1 d . . .
C48 C 0.3457(6) 1.5723(6) -0.3796(3) 0.0392(17) Uani 1 1 d . . .
H48A H 0.2829 1.6349 -0.4011 0.080 Uiso 1 1 d R . .
H48B H 0.3209 1.4908 -0.3834 0.080 Uiso 1 1 d R . .
C49 C 0.4794(5) 1.6023(5) -0.4265(3) 0.0282(16) Uani 1 1 d . . .
C50 C 0.6838(6) 1.6063(5) -0.4586(3) 0.0352(18) Uani 1 1 d . . .
C51 C 0.8140(6) 1.5928(6) -0.4616(4) 0.0429(19) Uani 1 1 d . . .
H51A H 0.8561 1.5489 -0.4180 0.080 Uiso 1 1 d R . .
C52 C 0.8916(8) 1.6613(7) -0.5326(4) 0.058(2) Uani 1 1 d . . .
H52A H 0.9849 1.6595 -0.5387 0.080 Uiso 1 1 d R . .
C53 C 0.8291(9) 1.7136(7) -0.5895(4) 0.064(3) Uani 1 1 d . . .
H53A H 0.8815 1.7518 -0.6361 0.080 Uiso 1 1 d R . .
C54 C 0.6913(6) 1.7239(6) -0.5858(3) 0.0327(16) Uani 1 1 d . . .
H54A H 0.6488 1.7698 -0.6287 0.080 Uiso 1 1 d R . .
C55 C 0.6260(6) 1.6636(5) -0.5193(3) 0.0270(15) Uani 1 1 d . . .
C56 C 0.7991(6) 1.6201(6) -0.1628(4) 0.045(2) Uani 1 1 d . . .
C57 C 0.7652(7) 1.5989(7) -0.0860(4) 0.053(2) Uani 1 1 d . . .
H57A H 0.6953 1.5485 -0.0592 0.080 Uiso 1 1 d R . .
C58 C 0.8489(7) 1.6433(8) -0.0502(4) 0.057(3) Uani 1 1 d . . .
C59 C 0.8690(9) 1.6382(7) 0.0339(4) 0.087(3) Uani 1 1 d . . .
H59A H 0.8001 1.5868 0.0612 0.080 Uiso 1 1 d R . .
H59B H 0.9503 1.6029 0.0510 0.080 Uiso 1 1 d R . .
H59C H 0.8525 1.7218 0.0448 0.080 Uiso 1 1 d R . .
C60 C 1.0688(6) 1.7335(8) -0.0834(4) 0.063(2) Uani 1 1 d . . .
H60A H 1.0586 1.7425 -0.0297 0.080 Uiso 1 1 d R . .
H60B H 1.1344 1.6678 -0.0916 0.080 Uiso 1 1 d R . .
H60C H 1.0945 1.8113 -0.1162 0.080 Uiso 1 1 d R . .
C61 C 0.9440(6) 1.7861(7) -0.2489(4) 0.048(2) Uani 1 1 d . . .
C62 C 0.9917(6) 1.7351(9) -0.3167(4) 0.063(3) Uani 1 1 d . . .
H62A H 0.9964 1.6468 -0.3183 0.080 Uiso 1 1 d R . .
C63 C 1.0118(6) 1.8313(9) -0.3859(4) 0.068(3) Uani 1 1 d . . .
H63A H 1.0348 1.8035 -0.4349 0.080 Uiso 1 1 d R . .
C64 C 1.0063(8) 1.9729(8) -0.3768(5) 0.071(3) Uani 1 1 d . . .
H64A H 1.0247 2.0332 -0.4241 0.080 Uiso 1 1 d R . .
C65 C 0.9680(7) 1.9931(7) -0.3160(4) 0.063(2) Uani 1 1 d . . .
H65A H 0.9634 2.0813 -0.3144 0.080 Uiso 1 1 d R . .
C66 C 0.9381(6) 1.9201(7) -0.2462(5) 0.064(2) Uani 1 1 d . . .
H66A H 0.9151 1.9480 -0.1973 0.080 Uiso 1 1 d R . .

loop_
_atom_site_aniso_label
_atom_site_aniso_U_11
_atom_site_aniso_U_22
_atom_site_aniso_U_33
_atom_site_aniso_U_23
_atom_site_aniso_U_13
_atom_site_aniso_U_12
Eu1 0.02788(12) 0.02582(12) 0.02575(11) -0.00317(10) -0.00449(9) -0.00588(10)
Eu2 0.02667(13) 0.02544(14) 0.02546(13) -0.00232(11) -0.00430(10) -0.00662(11)
N1 0.030(2) 0.035(2) 0.048(3) -0.017(2) 0.000(2) 0.0006(19)
N2 0.047(2) 0.034(3) 0.045(2) -0.002(2) -0.030(2) 0.020(2)
N3 0.042(3) 0.041(3) 0.052(3) -0.016(2) -0.012(2) -0.001(2)
N4 0.028(2) 0.064(3) 0.041(3) -0.013(2) -0.001(2) 0.009(2)
N5 0.056(3) 0.039(2) 0.058(3) -0.029(2) 0.009(2) -0.023(2)
N6 0.0119(16) 0.021(2) 0.0248(18) 0.0045(16) -0.0104(14) 0.0055(15)
N7 0.059(3) 0.031(3) 0.033(2) -0.009(2) -0.002(2) -0.020(2)
N8 0.020(2) 0.029(3) 0.026(2) 0.010(2) -0.0049(18) 0.0025(19)
N9 0.036(3) 0.029(3) 0.020(2) 0.008(2) -0.0033(19) -0.009(2)
N10 0.044(2) 0.034(2) 0.017(2) -0.0082(18) 0.0078(19) -0.0293(19)
N11 0.038(3) 0.027(3) 0.034(3) 0.004(2) -0.001(2) -0.009(2)
N12 0.057(3) 0.028(2) 0.034(3) -0.001(2) -0.001(2) -0.040(2)
N13 0.057(3) 0.059(3) 0.040(2) -0.029(2) -0.009(2) -0.007(2)
N14 0.036(2) 0.039(2) 0.044(2) -0.0320(17) -0.0122(18) -0.0067(18)
N15 0.064(3) 0.077(4) 0.022(2) 0.024(3) 0.002(2) -0.047(3)
N16 0.051(3) 0.056(3) 0.038(3) 0.000(3) -0.008(2) -0.035(2)
Cl1 0.0691(10) 0.0606(9) 0.0410(8) -0.0219(7) 0.0046(7) -0.0193(8)
Cl2 0.0404(9) 0.0623(11) 0.0425(9) -0.0081(8) -0.0071(7) 0.0089(8)
Cl3 0.0583(11) 0.173(2) 0.0788(13) -0.0139(15) -0.0230(10) -0.0135(14)
Cl4 0.0287(9) 0.1122(18) 0.0766(13) 0.0183(13) -0.0123(9) 0.0148(10)
Cl5 0.0408(8) 0.0613(9) 0.0386(7) -0.0238(6) 0.0001(6) -0.0030(7)
Cl6 0.0520(9) 0.0390(9) 0.0706(11) 0.0030(9) -0.0265(8) -0.0045(8)
O1 0.0177(15) 0.046(2) 0.047(2) 0.0063(18) -0.0175(15) -0.0099(15)
O1' 0.088(3) 0.046(3) 0.0233(19) -0.0078(19) -0.009(2) -0.027(2)
O1W 0.050(2) 0.0212(18) 0.0285(18) 0.0056(15) 0.0224(16) -0.0147(16)
O2W 0.073(3) 0.063(2) 0.044(2) -0.0371(17) -0.0149(19) -0.011(2)
O1W' 0.039(2) 0.055(3) 0.033(2) 0.013(2) -0.0112(18) 0.023(2)
O2W' 0.058(3) 0.094(4) 0.082(3) -0.042(3) -0.052(2) 0.028(3)
O7W 0.144(5) 0.043(3) 0.078(3) 0.023(3) -0.026(3) -0.017(3)
O3W 0.136(4) 0.078(3) 0.042(2) -0.023(2) 0.039(3) -0.037(3)
O5W 0.144(5) 0.122(4) 0.080(3) -0.034(3) -0.030(3) -0.034(4)
O6W 0.196(8) 0.228(10) 0.082(5) 0.010(6) -0.023(5) -0.047(8)
C1 0.020(2) 0.026(3) 0.065(4) 0.012(3) -0.014(2) -0.007(2)
C2 0.050(3) 0.022(3) 0.026(2) -0.004(2) -0.009(2) -0.006(2)
C3 0.038(3) 0.032(3) 0.063(4) -0.011(3) -0.021(3) 0.002(2)
C4 0.090(5) 0.036(3) 0.042(3) 0.005(3) 0.003(3) -0.021(3)
C5 0.023(3) 0.062(4) 0.061(4) -0.019(3) 0.009(3) -0.017(3)
C6 0.029(3) 0.052(4) 0.065(4) 0.008(3) -0.009(3) -0.024(2)
C7 0.041(3) 0.060(4) 0.047(3) -0.009(3) 0.003(3) -0.023(3)
C8 0.025(3) 0.049(3) 0.037(3) -0.017(3) -0.008(2) 0.012(2)
C10 0.048(3) 0.063(3) 0.034(3) -0.021(3) 0.022(3) -0.038(3)
C11 0.037(3) 0.018(2) 0.030(2) -0.006(2) -0.005(2) -0.010(2)
C12 0.123(5) 0.022(3) 0.067(4) -0.008(3) -0.035(4) -0.019(3)
C13 0.121(5) 0.054(4) 0.055(4) -0.020(3) -0.001(4) -0.047(4)
C14 0.093(5) 0.043(3) 0.057(3) -0.030(3) -0.027(3) -0.005(3)
C15 0.060(4) 0.053(4) 0.052(3) 0.025(3) -0.031(3) -0.007(3)
C16 0.022(2) 0.046(3) 0.047(3) -0.022(2) -0.020(2) 0.011(2)
C17 0.026(2) 0.017(2) 0.052(3) -0.005(2) -0.012(2) 0.019(2)
C18 0.033(3) 0.042(3) 0.049(3) -0.030(2) -0.015(2) 0.006(2)
C19 0.086(4) 0.013(3) 0.051(3) 0.005(3) -0.009(3) -0.012(3)
C20 0.061(4) 0.038(4) 0.074(5) -0.008(3) 0.002(4) -0.003(3)
C21 0.037(3) 0.037(3) 0.072(4) -0.003(3) 0.009(3) -0.015(3)
C22 0.054(3) 0.041(3) 0.048(3) -0.010(2) 0.001(3) -0.039(2)
C23 0.059(3) 0.032(3) 0.016(2) 0.010(2) -0.019(2) -0.019(2)
C24 0.069(3) 0.062(4) 0.030(2) -0.005(3) -0.028(2) -0.018(3)
C25 0.090(4) 0.060(3) 0.027(3) -0.014(2) -0.007(3) -0.055(3)
C26 0.070(4) 0.212(8) 0.019(3) -0.023(4) -0.003(3) -0.072(4)
C27 0.068(3) 0.070(4) 0.034(2) -0.013(3) -0.030(2) -0.022(3)
C28 0.054(3) 0.031(3) 0.031(3) 0.001(2) -0.018(2) -0.007(3)
C29 0.029(3) 0.035(3) 0.035(3) -0.006(2) -0.011(2) 0.003(2)
C30 0.048(4) 0.124(6) 0.046(3) -0.039(4) -0.024(3) -0.002(4)
C31 0.066(3) 0.082(4) 0.059(4) 0.008(3) -0.018(3) -0.057(3)
C32 0.113(6) 0.104(5) 0.102(6) -0.058(5) 0.007(5) -0.042(5)
C33 0.097(5) 0.041(4) 0.037(3) 0.008(3) -0.005(3) -0.014(4)
C34 0.067(4) 0.063(4) 0.039(4) -0.007(3) 0.004(3) -0.039(3)
C35 0.034(3) 0.013(3) 0.042(3) 0.011(2) -0.004(3) -0.004(2)
C36 0.023(3) 0.051(4) 0.073(4) -0.011(4) -0.023(3) 0.020(3)
C37 0.070(4) 0.018(3) 0.062(4) 0.016(3) -0.022(4) -0.008(3)
C38 0.071(4) 0.027(3) 0.055(4) 0.000(3) -0.016(3) -0.014(3)
C39 0.036(3) 0.056(4) 0.050(4) 0.000(3) -0.015(3) 0.024(3)
C40 0.038(3) 0.061(4) 0.044(3) 0.009(3) -0.001(3) -0.016(3)
C41 0.027(3) 0.020(3) 0.031(3) 0.005(2) -0.006(2) 0.003(2)
C42 0.096(5) 0.020(3) 0.023(3) 0.007(2) 0.008(3) -0.026(3)
C43 0.053(4) 0.023(3) 0.071(4) -0.025(3) 0.006(3) -0.003(3)
C44 0.078(5) 0.031(4) 0.070(5) 0.022(4) -0.006(4) 0.023(4)
C45 0.103(6) 0.012(3) 0.053(4) 0.005(3) -0.023(4) 0.000(3)
C46 0.057(3) 0.058(4) 0.037(3) 0.000(3) 0.000(3) -0.048(3)
C47 0.046(4) 0.038(4) 0.037(3) -0.004(3) -0.006(3) 0.006(3)
C48 0.049(4) 0.061(4) 0.018(2) -0.025(2) -0.006(2) -0.012(3)
C49 0.020(3) 0.034(3) 0.029(3) -0.008(2) 0.007(2) -0.007(2)
C50 0.057(4) 0.014(3) 0.034(3) -0.002(2) 0.001(3) -0.015(3)
C51 0.037(3) 0.034(3) 0.064(4) -0.015(3) -0.017(3) -0.001(3)
C52 0.066(5) 0.069(4) 0.044(3) -0.036(3) 0.023(3) -0.015(4)
C53 0.117(6) 0.039(4) 0.032(4) 0.004(3) 0.005(4) -0.029(4)
C54 0.038(3) 0.041(3) 0.021(2) -0.012(2) 0.004(2) -0.012(3)
C55 0.044(3) 0.020(3) 0.016(2) -0.003(2) 0.003(2) -0.013(2)
C56 0.023(3) 0.039(3) 0.077(5) -0.026(3) 0.002(3) -0.006(3)
C57 0.054(4) 0.049(4) 0.049(4) 0.007(3) 0.012(3) -0.029(3)
C58 0.045(4) 0.088(6) 0.035(3) -0.015(4) 0.003(3) 0.006(4)
C59 0.146(8) 0.055(4) 0.062(5) -0.007(4) -0.003(5) -0.050(5)
C60 0.045(4) 0.090(6) 0.055(4) -0.006(4) -0.011(3) -0.021(4)
C61 0.025(3) 0.078(5) 0.042(4) -0.007(3) -0.002(3) -0.028(3)
C62 0.024(3) 0.123(7) 0.043(4) -0.032(4) 0.002(3) 0.009(4)
C63 0.038(4) 0.121(7) 0.036(4) 0.015(4) 0.007(3) -0.033(4)
C64 0.085(5) 0.050(4) 0.064(5) 0.025(4) -0.005(4) -0.015(4)
C65 0.092(4) 0.044(3) 0.051(3) 0.031(3) -0.030(3) -0.050(3)
C66 0.044(3) 0.058(4) 0.104(6) -0.038(4) -0.010(4) -0.030(3)

loop_
_atom_type_symbol
_atom_type_description
_atom_type_scat_dispersion_real
_atom_type_scat_dispersion_imag
_atom_type_scat_source
C C 0.0033 0.0016 'International Tables Vol C Tables 4.2.6.8 and 6.1.1.4'
H H 0.0000 0.0000 'International Tables Vol C Tables 4.2.6.8 and 6.1.1.4'
N N 0.0061 0.0033 'International Tables Vol C Tables 4.2.6.8 and 6.1.1.4'
O O 0.0106 0.0060 'International Tables Vol C Tables 4.2.6.8 and 6.1.1.4'
Cl Cl 0.1484 0.1585 'International Tables Vol C Tables 4.2.6.8 and 6.1.1.4'
Eu Eu -0.1578 3.6682 'International Tables Vol C Tables 4.2.6.8 and 6.1.1.4'

loop_
_geom_angle_atom_site_label_1
_geom_angle_atom_site_label_2
_geom_angle_atom_site_label_3
_geom_angle
_geom_angle_site_symmetry_1
_geom_angle_site_symmetry_3
_geom_angle_publ_flag
O1 Eu1 O2W 78.93(14) . . ?
O1 Eu1 O1W 78.40(12) . . ?
O2W Eu1 O1W 70.69(12) . . ?
O1 Eu1 N1 107.57(14) . . ?
O2W Eu1 N1 73.46(14) . . ?
O1W Eu1 N1 141.69(14) . . ?
O1 Eu1 N3 153.65(14) . . ?
O2W Eu1 N3 88.16(16) . . ?
O1W Eu1 N3 75.67(15) . . ?
N1 Eu1 N3 90.26(16) . . ?
O1 Eu1 N5 76.74(15) . . ?
O2W Eu1 N5 124.39(14) . . ?
O1W Eu1 N5 146.98(15) . . ?
N1 Eu1 N5 67.69(16) . . ?
N3 Eu1 N5 128.95(16) . . ?
O1 Eu1 Cl1 90.47(10) . . ?
O2W Eu1 Cl1 147.31(10) . . ?
O1W Eu1 Cl1 76.93(9) . . ?
N1 Eu1 Cl1 139.02(11) . . ?
N3 Eu1 Cl1 88.17(12) . . ?
N5 Eu1 Cl1 81.87(12) . . ?
O1 Eu1 N6 139.34(12) . . ?
O2W Eu1 N6 130.40(14) . . ?
O1W Eu1 N6 132.93(11) . . ?
N1 Eu1 N6 65.93(13) . . ?
N3 Eu1 N6 65.47(14) . . ?
N5 Eu1 N6 63.51(14) . . ?
Cl1 Eu1 N6 76.34(9) . . ?
O1' Eu2 O1W' 80.41(17) . . ?
O1' Eu2 O2W' 77.18(16) . . ?
O1W' Eu2 O2W' 74.53(15) . . ?
O1' Eu2 N11 152.71(15) . . ?
O1W' Eu2 N11 87.57(16) . . ?
O2W' Eu2 N11 76.02(17) . . ?
O1' Eu2 N7 141.46(16) . . ?
O1W' Eu2 N7 128.45(16) . . ?
O2W' Eu2 N7 130.07(15) . . ?
N11 Eu2 N7 63.68(15) . . ?
O1' Eu2 N9 107.53(14) . . ?
O1W' Eu2 N9 70.11(14) . . ?
O2W' Eu2 N9 142.73(17) . . ?
N11 Eu2 N9 90.95(16) . . ?
N7 Eu2 N9 68.75(15) . . ?
O1' Eu2 N8 76.24(15) . . ?
O1W' Eu2 N8 121.85(13) . . ?
O2W' Eu2 N8 145.31(18) . . ?
N11 Eu2 N8 130.39(15) . . ?
N7 Eu2 N8 66.84(15) . . ?
N9 Eu2 N8 67.71(15) . . ?
O1' Eu2 Cl2 89.77(11) . . ?
O1W' Eu2 Cl2 149.22(10) . . ?
O2W' Eu2 Cl2 74.86(13) . . ?
N11 Eu2 Cl2 88.19(12) . . ?
N7 Eu2 Cl2 75.61(12) . . ?
N9 Eu2 Cl2 140.46(11) . . ?
N8 Eu2 Cl2 83.13(10) . . ?
C2 N1 C8 103.5(4) . . ?
C2 N1 Eu1 118.4(3) . . ?
C8 N1 Eu1 131.9(4) . . ?
C3 N2 C2 113.4(5) . . ?
C10 N3 C16 103.2(5) . . ?
C10 N3 Eu1 117.1(4) . . ?
C16 N3 Eu1 138.1(4) . . ?
C11 N4 C10 110.3(5) . . ?
C18 N5 C22 115.8(4) . . ?
C18 N5 Eu1 123.2(4) . . ?
C22 N5 Eu1 118.7(3) . . ?
C1 N6 C9 109.8(4) . . ?
C1 N6 C17 113.1(4) . . ?
C9 N6 C17 110.8(4) . . ?
C1 N6 Eu1 109.8(3) . . ?
C9 N6 Eu1 107.6(3) . . ?
C17 N6 Eu1 105.6(3) . . ?
C34 N7 C40 110.3(5) . . ?
C34 N7 C48 105.3(5) . . ?
C40 N7 C48 106.0(5) . . ?
C34 N7 Eu2 112.5(4) . . ?
C40 N7 Eu2 109.4(3) . . ?
C48 N7 Eu2 113.0(3) . . ?
C39 N8 C35 118.6(5) . . ?
C39 N8 Eu2 122.6(4) . . ?
C35 N8 Eu2 116.7(4) . . ?
C49 N9 C50 105.6(4) . . ?
C49 N9 Eu2 115.3(3) . . ?
C50 N9 Eu2 132.8(4) . . ?
C49 N10 C55 101.7(4) . . ?
C41 N11 C42 108.1(5) . . ?
C41 N11 Eu2 117.5(4) . . ?
C42 N11 Eu2 132.7(4) . . ?
C41 N12 C47 103.9(5) . . ?
C25 N13 C27 129.1(5) . . ?
C25 N13 N14 108.4(5) . . ?
C27 N13 N14 112.6(4) . . ?
C28 N14 C23 125.5(5) . . ?
C28 N14 N13 120.9(5) . . ?
C23 N14 N13 105.6(4) . . ?
N16 N15 C56 110.2(5) . . ?
N16 N15 C61 119.6(5) . . ?
C56 N15 C61 123.5(5) . . ?
N15 N16 C58 104.2(5) . . ?
N15 N16 C60 129.0(5) . . ?
C58 N16 C60 120.4(5) . . ?
C23 O1 Eu1 142.6(3) . . ?
C56 O1' Eu2 140.0(4) . . ?
N6 C1 C2 113.5(5) . . ?
N1 C2 N2 110.5(4) . . ?
N1 C2 C1 122.5(4) . . ?
N2 C2 C1 126.6(5) . . ?
N2 C3 C4 137.8(6) . . ?
N2 C3 C8 102.3(5) . . ?
C4 C3 C8 119.4(5) . . ?
C5 C4 C3 119.0(6) . . ?
C4 C5 C6 120.0(5) . . ?
C7 C6 C5 123.5(5) . . ?
C6 C7 C8 118.1(6) . . ?
C7 C8 N1 131.0(5) . . ?
C7 C8 C3 118.5(5) . . ?
N1 C8 C3 110.3(4) . . ?
N6 C9 C10 109.4(4) . . ?
N3 C10 N4 111.0(5) . . ?
N3 C10 C9 123.4(5) . . ?
N4 C10 C9 125.6(5) . . ?
N4 C11 C16 106.5(5) . . ?
N4 C11 C12 134.6(5) . . ?
C16 C11 C12 118.8(5) . . ?
C13 C12 C11 116.8(6) . . ?
C12 C13 C14 123.9(6) . . ?
C15 C14 C13 115.8(6) . . ?
C14 C15 C16 125.6(6) . . ?
N3 C16 C15 131.8(5) . . ?
N3 C16 C11 109.0(4) . . ?
C15 C16 C11 119.1(5) . . ?
C18 C17 N6 113.2(4) . . ?
C19 C18 N5 126.2(5) . . ?
C19 C18 C17 123.7(5) . . ?
N5 C18 C17 110.0(4) . . ?
C18 C19 C20 113.7(6) . . ?
C19 C20 C21 123.7(6) . . ?
C22 C21 C20 119.3(6) . . ?
C21 C22 N5 121.3(5) . . ?
O1 C23 N14 121.6(4) . . ?
O1 C23 C24 128.5(5) . . ?
N14 C23 C24 109.9(5) . . ?
C25 C24 C23 102.9(5) . . ?
N13 C25 C24 112.3(5) . . ?
N13 C25 C26 122.9(6) . . ?
C24 C25 C26 124.8(5) . . ?
C29 C28 C33 120.0(5) . . ?
C29 C28 N14 120.4(5) . . ?
C33 C28 N14 118.6(5) . . ?
C28 C29 C30 122.9(6) . . ?
C31 C30 C29 118.1(7) . . ?
C30 C31 C32 124.9(6) . . ?
C33 C32 C31 106.8(7) . . ?
C28 C33 C32 125.7(7) . . ?
N7 C34 C35 110.0(5) . . ?
N8 C35 C36 121.0(5) . . ?
N8 C35 C34 119.0(5) . . ?
C36 C35 C34 120.0(5) . . ?
C35 C36 C37 121.7(6) . . ?
C38 C37 C36 115.7(6) . . ?
C37 C38 C39 117.6(6) . . ?
N8 C39 C38 125.2(6) . . ?
C41 C40 N7 107.4(5) . . ?
N11 C41 N12 114.4(5) . . ?
N11 C41 C40 124.7(6) . . ?
N12 C41 C40 120.8(5) . . ?
C47 C42 C43 119.8(6) . . ?
C47 C42 N11 108.8(6) . . ?
C43 C42 N11 131.4(6) . . ?
C42 C43 C44 110.7(6) . . ?
C45 C44 C43 126.3(7) . . ?
C44 C45 C46 121.2(6) . . ?
C47 C46 C45 111.9(6) . . ?
C46 C47 C42 130.1(7) . . ?
C46 C47 N12 125.0(6) . . ?
C42 C47 N12 104.8(5) . . ?
C49 C48 N7 107.1(5) . . ?
N10 C49 N9 116.3(5) . . ?
N10 C49 C48 120.3(5) . . ?
N9 C49 C48 123.2(5) . . ?
C55 C50 C51 122.2(6) . . ?
C55 C50 N9 107.5(5) . . ?
C51 C50 N9 130.2(6) . . ?
C50 C51 C52 117.0(6) . . ?
C53 C52 C51 116.8(7) . . ?
C52 C53 C54 124.6(6) . . ?
C55 C54 C53 115.6(5) . . ?
C50 C55 C54 122.9(6) . . ?
C50 C55 N10 108.8(4) . . ?
C54 C55 N10 127.9(5) . . ?
O1' C56 C57 136.4(6) . . ?
O1' C56 N15 118.6(6) . . ?
C57 C56 N15 104.7(6) . . ?
C58 C57 C56 111.3(6) . . ?
C57 C58 N16 109.2(6) . . ?
C57 C58 C59 135.7(7) . . ?
N16 C58 C59 115.0(7) . . ?
C62 C61 C66 124.0(7) . . ?
C62 C61 N15 115.6(7) . . ?
C66 C61 N15 120.3(6) . . ?
C61 C62 C63 112.3(8) . . ?
C62 C63 C64 119.0(7) . . ?
C65 C64 C63 116.1(7) . . ?
C64 C65 C66 133.7(8) . . ?
C65 C66 C61 113.5(7) . . ?

loop_
_geom_bond_atom_site_label_1
_geom_bond_atom_site_label_2
_geom_bond_distance
_geom_bond_site_symmetry_2
_geom_bond_publ_flag
Eu1 O1 2.265(4) . ?
Eu1 O2W 2.366(4) . ?
Eu1 O1W 2.389(3) . ?
Eu1 N1 2.423(5) . ?
Eu1 N3 2.436(5) . ?
Eu1 N5 2.548(5) . ?
Eu1 Cl1 2.7220(16) . ?
Eu1 N6 2.728(3) . ?
Eu2 O1' 2.264(5) . ?
Eu2 O1W' 2.357(4) . ?
Eu2 O2W' 2.387(5) . ?
Eu2 N11 2.508(5) . ?
Eu2 N7 2.550(5) . ?
Eu2 N9 2.567(4) . ?
Eu2 N8 2.607(4) . ?
Eu2 Cl2 2.7048(17) . ?
N1 C2 1.338(7) . ?
N1 C8 1.459(7) . ?
N2 C3 1.311(7) . ?
N2 C2 1.425(6) . ?
N3 C10 1.372(7) . ?
N3 C16 1.379(7) . ?
N4 C11 1.264(7) . ?
N4 C10 1.370(8) . ?
N5 C18 1.410(7) . ?
N5 C22 1.438(7) . ?
N6 C1 1.359(7) . ?
N6 C9 1.428(6) . ?
N6 C17 1.497(6) . ?
N7 C34 1.464(9) . ?
N7 C40 1.550(7) . ?
N7 C48 1.578(7) . ?
N8 C39 1.215(8) . ?
N8 C35 1.292(7) . ?
N9 C49 1.296(7) . ?
N9 C50 1.368(7) . ?
N10 C49 1.289(7) . ?
N10 C55 1.437(7) . ?
N11 C41 1.259(7) . ?
N11 C42 1.448(8) . ?
N12 C41 1.344(7) . ?
N12 C47 1.533(8) . ?
N13 C25 1.355(7) . ?
N13 C27 1.408(8) . ?
N13 N14 1.437(7) . ?
N14 C28 1.346(6) . ?
N14 C23 1.372(7) . ?
N15 N16 1.367(8) . ?
N15 C56 1.386(8) . ?
N15 C61 1.524(8) . ?
N16 C58 1.372(8) . ?
N16 C60 1.524(9) . ?
O1 C23 1.293(7) . ?
O1' C56 1.235(9) . ?
C1 C2 1.449(7) . ?
C3 C4 1.456(8) . ?
C3 C8 1.484(8) . ?
C4 C5 1.313(9) . ?
C5 C6 1.493(9) . ?
C6 C7 1.321(8) . ?
C7 C8 1.423(8) . ?
C9 C10 1.509(8) . ?
C11 C16 1.449(7) . ?
C11 C12 1.509(8) . ?
C12 C13 1.435(10) . ?
C13 C14 1.489(10) . ?
C14 C15 1.361(9) . ?
C15 C16 1.445(8) . ?
C17 C18 1.447(7) . ?
C18 C19 1.355(7) . ?
C19 C20 1.376(9) . ?
C20 C21 1.450(9) . ?
C21 C22 1.287(8) . ?
C23 C24 1.482(7) . ?
C24 C25 1.384(9) . ?
C25 C26 1.509(8) . ?
C28 C29 1.311(8) . ?
C28 C33 1.329(9) . ?
C29 C30 1.394(8) . ?
C30 C31 1.256(11) . ?
C31 C32 1.595(12) . ?
C32 C33 1.423(10) . ?
C34 C35 1.579(8) . ?
C35 C36 1.390(8) . ?
C36 C37 1.405(9) . ?
C37 C38 1.293(10) . ?
C38 C39 1.493(9) . ?
C40 C41 1.399(9) . ?
C42 C47 1.327(9) . ?
C42 C43 1.328(10) . ?
C43 C44 1.409(9) . ?
C44 C45 1.277(11) . ?
C45 C46 1.353(10) . ?
C46 C47 1.274(9) . ?
C48 C49 1.539(8) . ?
C50 C55 1.320(8) . ?
C50 C51 1.344(9) . ?
C51 C52 1.489(9) . ?
C52 C53 1.282(11) . ?
C53 C54 1.420(10) . ?
C54 C55 1.346(7) . ?
C56 C57 1.327(10) . ?
C57 C58 1.318(11) . ?
C58 C59 1.514(11) . ?
C61 C62 1.422(10) . ?
C61 C66 1.460(11) . ?
C62 C63 1.444(10) . ?
C63 C64 1.571(13) . ?
C64 C65 1.143(11) . ?
C65 C66 1.336(10) . ?

loop_
_geom_torsion_atom_site_label_1
_geom_torsion_atom_site_label_2
_geom_torsion_atom_site_label_3
_geom_torsion_atom_site_label_4
_geom_torsion
_geom_torsion_site_symmetry_1
_geom_torsion_site_symmetry_2
_geom_torsion_site_symmetry_3
_geom_torsion_site_symmetry_4
_geom_torsion_publ_flag
O1 Eu1 N1 C2 136.7(4) . . . . ?
O2W Eu1 N1 C2 -151.0(4) . . . . ?
O1W Eu1 N1 C2 -129.8(4) . . . . ?
N3 Eu1 N1 C2 -63.0(4) . . . . ?
N5 Eu1 N1 C2 69.6(4) . . . . ?
Cl1 Eu1 N1 C2 24.5(5) . . . . ?
N6 Eu1 N1 C2 -0.2(4) . . . . ?
O1 Eu1 N1 C8 -10.6(5) . . . . ?
O2W Eu1 N1 C8 61.7(5) . . . . ?
O1W Eu1 N1 C8 82.9(5) . . . . ?
N3 Eu1 N1 C8 149.7(5) . . . . ?
N5 Eu1 N1 C8 -77.6(5) . . . . ?
Cl1 Eu1 N1 C8 -122.8(4) . . . . ?
N6 Eu1 N1 C8 -147.5(5) . . . . ?
O1 Eu1 N3 C10 -141.2(4) . . . . ?
O2W Eu1 N3 C10 158.7(4) . . . . ?
O1W Eu1 N3 C10 -130.8(4) . . . . ?
N1 Eu1 N3 C10 85.2(4) . . . . ?
N5 Eu1 N3 C10 24.2(5) . . . . ?
Cl1 Eu1 N3 C10 -53.8(4) . . . . ?
N6 Eu1 N3 C10 22.0(4) . . . . ?
O1 Eu1 N3 C16 20.9(8) . . . . ?
O2W Eu1 N3 C16 -39.2(6) . . . . ?
O1W Eu1 N3 C16 31.3(5) . . . . ?
N1 Eu1 N3 C16 -112.7(6) . . . . ?
N5 Eu1 N3 C16 -173.7(5) . . . . ?
Cl1 Eu1 N3 C16 108.3(6) . . . . ?
N6 Eu1 N3 C16 -175.9(6) . . . . ?
O1 Eu1 N5 C18 165.9(5) . . . . ?
O2W Eu1 N5 C18 -127.7(4) . . . . ?
O1W Eu1 N5 C18 123.8(4) . . . . ?
N1 Eu1 N5 C18 -78.5(4) . . . . ?
N3 Eu1 N5 C18 -7.5(5) . . . . ?
Cl1 Eu1 N5 C18 73.5(4) . . . . ?
N6 Eu1 N5 C18 -5.2(4) . . . . ?
O1 Eu1 N5 C22 -32.0(4) . . . . ?
O2W Eu1 N5 C22 34.4(5) . . . . ?
O1W Eu1 N5 C22 -74.1(5) . . . . ?
N1 Eu1 N5 C22 83.6(4) . . . . ?
N3 Eu1 N5 C22 154.6(4) . . . . ?
Cl1 Eu1 N5 C22 -124.4(4) . . . . ?
N6 Eu1 N5 C22 156.8(5) . . . . ?
O1 Eu1 N6 C1 -106.9(3) . . . . ?
O2W Eu1 N6 C1 20.2(4) . . . . ?
O1W Eu1 N6 C1 121.7(3) . . . . ?
N1 Eu1 N6 C1 -17.6(3) . . . . ?
N3 Eu1 N6 C1 84.4(3) . . . . ?
N5 Eu1 N6 C1 -93.7(3) . . . . ?
Cl1 Eu1 N6 C1 178.7(3) . . . . ?
O1 Eu1 N6 C9 133.7(3) . . . . ?
O2W Eu1 N6 C9 -99.2(3) . . . . ?
O1W Eu1 N6 C9 2.3(4) . . . . ?
N1 Eu1 N6 C9 -137.0(3) . . . . ?
N3 Eu1 N6 C9 -35.0(3) . . . . ?
N5 Eu1 N6 C9 147.0(3) . . . . ?
Cl1 Eu1 N6 C9 59.3(3) . . . . ?
O1 Eu1 N6 C17 15.3(4) . . . . ?
O2W Eu1 N6 C17 142.5(3) . . . . ?
O1W Eu1 N6 C17 -116.1(3) . . . . ?
N1 Eu1 N6 C17 104.6(3) . . . . ?
N3 Eu1 N6 C17 -153.3(3) . . . . ?
N5 Eu1 N6 C17 28.6(3) . . . . ?
Cl1 Eu1 N6 C17 -59.0(3) . . . . ?
O1' Eu2 N7 C34 -9.2(5) . . . . ?
O1W' Eu2 N7 C34 -140.2(4) . . . . ?
O2W' Eu2 N7 C34 117.0(4) . . . . ?
N11 Eu2 N7 C34 156.8(4) . . . . ?
N9 Eu2 N7 C34 -101.0(4) . . . . ?
N8 Eu2 N7 C34 -27.0(4) . . . . ?
Cl2 Eu2 N7 C34 61.6(4) . . . . ?
O1' Eu2 N7 C40 -132.2(4) . . . . ?
O1W' Eu2 N7 C40 96.9(4) . . . . ?
O2W' Eu2 N7 C40 -6.0(5) . . . . ?
N11 Eu2 N7 C40 33.8(4) . . . . ?
N9 Eu2 N7 C40 136.1(4) . . . . ?
N8 Eu2 N7 C40 -150.0(4) . . . . ?
Cl2 Eu2 N7 C40 -61.4(4) . . . . ?
O1' Eu2 N7 C48 110.0(4) . . . . ?
O1W' Eu2 N7 C48 -21.0(4) . . . . ?
O2W' Eu2 N7 C48 -123.9(4) . . . . ?
N11 Eu2 N7 C48 -84.0(4) . . . . ?
N9 Eu2 N7 C48 18.2(3) . . . . ?
N8 Eu2 N7 C48 92.2(4) . . . . ?
Cl2 Eu2 N7 C48 -179.2(4) . . . . ?
O1' Eu2 N8 C39 35.1(5) . . . . ?
O1W' Eu2 N8 C39 -34.2(6) . . . . ?
O2W' Eu2 N8 C39 76.1(6) . . . . ?
N11 Eu2 N8 C39 -151.7(5) . . . . ?
N7 Eu2 N8 C39 -156.2(6) . . . . ?
N9 Eu2 N8 C39 -80.7(5) . . . . ?
Cl2 Eu2 N8 C39 126.6(5) . . . . ?
O1' Eu2 N8 C35 -161.9(5) . . . . ?
O1W' Eu2 N8 C35 128.9(4) . . . . ?
O2W' Eu2 N8 C35 -120.9(4) . . . . ?
N11 Eu2 N8 C35 11.3(5) . . . . ?
N7 Eu2 N8 C35 6.8(4) . . . . ?
N9 Eu2 N8 C35 82.3(4) . . . . ?
Cl2 Eu2 N8 C35 -70.4(4) . . . . ?
O1' Eu2 N9 C49 -136.8(4) . . . . ?
O1W' Eu2 N9 C49 150.6(5) . . . . ?
O2W' Eu2 N9 C49 131.4(4) . . . . ?
N11 Eu2 N9 C49 63.6(4) . . . . ?
N7 Eu2 N9 C49 2.4(4) . . . . ?
N8 Eu2 N9 C49 -70.4(4) . . . . ?
Cl2 Eu2 N9 C49 -24.8(5) . . . . ?
O1' Eu2 N9 C50 11.0(5) . . . . ?
O1W' Eu2 N9 C50 -61.6(5) . . . . ?
O2W' Eu2 N9 C50 -80.8(6) . . . . ?
N11 Eu2 N9 C50 -148.7(5) . . . . ?
N7 Eu2 N9 C50 150.2(5) . . . . ?
N8 Eu2 N9 C50 77.4(5) . . . . ?
Cl2 Eu2 N9 C50 123.0(5) . . . . ?
O1' Eu2 N11 C41 136.3(4) . . . . ?
O1W' Eu2 N11 C41 -160.2(4) . . . . ?
O2W' Eu2 N11 C41 125.2(5) . . . . ?
N7 Eu2 N11 C41 -24.5(4) . . . . ?
N9 Eu2 N11 C41 -90.1(4) . . . . ?
N8 Eu2 N11 C41 -29.1(5) . . . . ?
Cl2 Eu2 N11 C41 50.3(4) . . . . ?
O1' Eu2 N11 C42 -26.9(7) . . . . ?
O1W' Eu2 N11 C42 36.6(5) . . . . ?
O2W' Eu2 N11 C42 -38.0(5) . . . . ?
N7 Eu2 N11 C42 172.3(5) . . . . ?
N9 Eu2 N11 C42 106.7(5) . . . . ?
N8 Eu2 N11 C42 167.7(4) . . . . ?
Cl2 Eu2 N11 C42 -112.9(5) . . . . ?
C25 N13 N14 C28 -158.7(5) . . . . ?
C27 N13 N14 C28 52.2(7) . . . . ?
C25 N13 N14 C23 -8.2(6) . . . . ?
C27 N13 N14 C23 -157.3(5) . . . . ?
C56 N15 N16 C58 3.0(7) . . . . ?
C61 N15 N16 C58 155.1(6) . . . . ?
C56 N15 N16 C60 154.3(6) . . . . ?
C61 N15 N16 C60 -53.5(9) . . . . ?
O2W Eu1 O1 C23 116.5(6) . . . . ?
O1W Eu1 O1 C23 44.2(6) . . . . ?
N1 Eu1 O1 C23 -174.9(5) . . . . ?
N3 Eu1 O1 C23 54.5(7) . . . . ?
N5 Eu1 O1 C23 -113.9(6) . . . . ?
Cl1 Eu1 O1 C23 -32.3(6) . . . . ?
N6 Eu1 O1 C23 -101.7(6) . . . . ?
O1W' Eu2 O1' C56 -120.9(7) . . . . ?
O2W' Eu2 O1' C56 -44.7(7) . . . . ?
N11 Eu2 O1' C56 -55.8(8) . . . . ?
N7 Eu2 O1' C56 95.9(7) . . . . ?
N9 Eu2 O1' C56 173.6(6) . . . . ?
N8 Eu2 O1' C56 112.8(7) . . . . ?
Cl2 Eu2 O1' C56 29.8(7) . . . . ?
C9 N6 C1 C2 150.1(4) . . . . ?
C17 N6 C1 C2 -85.6(5) . . . . ?
Eu1 N6 C1 C2 32.1(5) . . . . ?
C8 N1 C2 N2 0.5(6) . . . . ?
Eu1 N1 C2 N2 -155.0(3) . . . . ?
C8 N1 C2 C1 174.5(5) . . . . ?
Eu1 N1 C2 C1 18.9(7) . . . . ?
C3 N2 C2 N1 1.4(7) . . . . ?
C3 N2 C2 C1 -172.2(6) . . . . ?
N6 C1 C2 N1 -37.0(7) . . . . ?
N6 C1 C2 N2 135.9(6) . . . . ?
C2 N2 C3 C4 -173.8(7) . . . . ?
C2 N2 C3 C8 -2.5(7) . . . . ?
N2 C3 C4 C5 176.2(7) . . . . ?
C8 C3 C4 C5 5.9(10) . . . . ?
C3 C4 C5 C6 -6.1(10) . . . . ?
C4 C5 C6 C7 9.9(11) . . . . ?
C5 C6 C7 C8 -12.5(10) . . . . ?
C6 C7 C8 N1 -174.1(6) . . . . ?
C6 C7 C8 C3 11.8(10) . . . . ?
C2 N1 C8 C7 -176.5(7) . . . . ?
Eu1 N1 C8 C7 -25.8(9) . . . . ?
C2 N1 C8 C3 -2.1(6) . . . . ?
Eu1 N1 C8 C3 148.6(4) . . . . ?
N2 C3 C8 C7 178.1(6) . . . . ?
C4 C3 C8 C7 -8.6(9) . . . . ?
N2 C3 C8 N1 2.9(7) . . . . ?
C4 C3 C8 N1 176.1(6) . . . . ?
C1 N6 C9 C10 -77.5(5) . . . . ?
C17 N6 C9 C10 156.9(4) . . . . ?
Eu1 N6 C9 C10 41.9(5) . . . . ?
C16 N3 C10 N4 0.8(6) . . . . ?
Eu1 N3 C10 N4 168.7(4) . . . . ?
C16 N3 C10 C9 -176.1(5) . . . . ?
Eu1 N3 C10 C9 -8.2(7) . . . . ?
C11 N4 C10 N3 -0.8(7) . . . . ?
C11 N4 C10 C9 176.0(5) . . . . ?
N6 C9 C10 N3 -26.7(7) . . . . ?
N6 C9 C10 N4 156.9(5) . . . . ?
C10 N4 C11 C16 0.3(6) . . . . ?
C10 N4 C11 C12 178.6(6) . . . . ?
N4 C11 C12 C13 -177.5(6) . . . . ?
C16 C11 C12 C13 0.6(9) . . . . ?
C11 C12 C13 C14 1.1(10) . . . . ?
C12 C13 C14 C15 -1.8(10) . . . . ?
C13 C14 C15 C16 0.9(10) . . . . ?
C10 N3 C16 C15 -177.0(6) . . . . ?
Eu1 N3 C16 C15 19.3(10) . . . . ?
C10 N3 C16 C11 -0.6(6) . . . . ?
Eu1 N3 C16 C11 -164.3(4) . . . . ?
C14 C15 C16 N3 176.9(6) . . . . ?
C14 C15 C16 C11 0.8(9) . . . . ?
N4 C11 C16 N3 0.2(6) . . . . ?
C12 C11 C16 N3 -178.4(5) . . . . ?
N4 C11 C16 C15 177.1(5) . . . . ?
C12 C11 C16 C15 -1.5(8) . . . . ?
C1 N6 C17 C18 66.0(6) . . . . ?
C9 N6 C17 C18 -170.3(4) . . . . ?
Eu1 N6 C17 C18 -54.1(5) . . . . ?
C22 N5 C18 C19 0.7(9) . . . . ?
Eu1 N5 C18 C19 163.2(5) . . . . ?
C22 N5 C18 C17 176.7(5) . . . . ?
Eu1 N5 C18 C17 -20.8(6) . . . . ?
N6 C17 C18 C19 -132.4(6) . . . . ?
N6 C17 C18 N5 51.6(6) . . . . ?
N5 C18 C19 C20 -2.5(10) . . . . ?
C17 C18 C19 C20 -177.9(6) . . . . ?
C18 C19 C20 C21 2.1(10) . . . . ?
C19 C20 C21 C22 0.2(12) . . . . ?
C20 C21 C22 N5 -2.2(10) . . . . ?
C18 N5 C22 C21 1.8(9) . . . . ?
Eu1 N5 C22 C21 -161.5(5) . . . . ?
Eu1 O1 C23 N14 172.1(4) . . . . ?
Eu1 O1 C23 C24 -5.7(10) . . . . ?
C28 N14 C23 O1 -19.8(8) . . . . ?
N13 N14 C23 O1 -168.5(5) . . . . ?
C28 N14 C23 C24 158.3(5) . . . . ?
N13 N14 C23 C24 9.6(6) . . . . ?
O1 C23 C24 C25 170.5(6) . . . . ?
N14 C23 C24 C25 -7.5(7) . . . . ?
C27 N13 C25 C24 146.0(6) . . . . ?
N14 N13 C25 C24 3.6(7) . . . . ?
C27 N13 C25 C26 -35.0(10) . . . . ?
N14 N13 C25 C26 -177.4(6) . . . . ?
C23 C24 C25 N13 2.2(7) . . . . ?
C23 C24 C25 C26 -176.8(6) . . . . ?
C23 N14 C28 C29 56.9(8) . . . . ?
N13 N14 C28 C29 -158.7(5) . . . . ?
C23 N14 C28 C33 -111.6(7) . . . . ?
N13 N14 C28 C33 32.8(8) . . . . ?
C33 C28 C29 C30 -13.3(9) . . . . ?
N14 C28 C29 C30 178.4(5) . . . . ?
C28 C29 C30 C31 10.0(9) . . . . ?
C29 C30 C31 C32 -6.6(10) . . . . ?
C30 C31 C32 C33 6.2(10) . . . . ?
C29 C28 C33 C32 13.8(11) . . . . ?
N14 C28 C33 C32 -177.6(7) . . . . ?
C31 C32 C33 C28 -9.5(11) . . . . ?
C40 N7 C34 C35 165.0(5) . . . . ?
C48 N7 C34 C35 -81.0(6) . . . . ?
Eu2 N7 C34 C35 42.5(6) . . . . ?
C39 N8 C35 C36 -0.5(10) . . . . ?
Eu2 N8 C35 C36 -164.2(5) . . . . ?
C39 N8 C35 C34 177.4(6) . . . . ?
Eu2 N8 C35 C34 13.6(7) . . . . ?
N7 C34 C35 N8 -38.5(8) . . . . ?
N7 C34 C35 C36 139.4(6) . . . . ?
N8 C35 C36 C37 -3.4(11) . . . . ?
C34 C35 C36 C37 178.8(7) . . . . ?
C35 C36 C37 C38 3.6(11) . . . . ?
C36 C37 C38 C39 -0.7(11) . . . . ?
C35 N8 C39 C38 3.7(11) . . . . ?
Eu2 N8 C39 C38 166.4(5) . . . . ?
C37 C38 C39 N8 -3.2(12) . . . . ?
C34 N7 C40 C41 -167.0(6) . . . . ?
C48 N7 C40 C41 79.5(6) . . . . ?
Eu2 N7 C40 C41 -42.7(6) . . . . ?
C42 N11 C41 N12 -0.4(7) . . . . ?
Eu2 N11 C41 N12 -167.5(4) . . . . ?
C42 N11 C41 C40 175.9(6) . . . . ?
Eu2 N11 C41 C40 8.8(8) . . . . ?
C47 N12 C41 N11 0.3(7) . . . . ?
C47 N12 C41 C40 -176.1(6) . . . . ?
N7 C40 C41 N11 24.1(9) . . . . ?
N7 C40 C41 N12 -159.9(5) . . . . ?
C41 N11 C42 C47 0.3(7) . . . . ?
Eu2 N11 C42 C47 164.6(4) . . . . ?
C41 N11 C42 C43 -179.6(7) . . . . ?
Eu2 N11 C42 C43 -15.2(10) . . . . ?
C47 C42 C43 C44 -3.4(10) . . . . ?
N11 C42 C43 C44 176.4(7) . . . . ?
C42 C43 C44 C45 3.9(12) . . . . ?
C43 C44 C45 C46 -3.2(13) . . . . ?
C44 C45 C46 C47 1.7(11) . . . . ?
C45 C46 C47 C42 -1.8(11) . . . . ?
C45 C46 C47 N12 -178.0(6) . . . . ?
C43 C42 C47 C46 3.0(12) . . . . ?
N11 C42 C47 C46 -176.9(7) . . . . ?
C43 C42 C47 N12 179.8(6) . . . . ?
N11 C42 C47 N12 -0.1(7) . . . . ?
C41 N12 C47 C46 176.9(7) . . . . ?
C41 N12 C47 C42 -0.1(6) . . . . ?
C34 N7 C48 C49 89.2(6) . . . . ?
C40 N7 C48 C49 -153.9(5) . . . . ?
Eu2 N7 C48 C49 -34.0(5) . . . . ?
C55 N10 C49 N9 -1.5(7) . . . . ?
C55 N10 C49 C48 -177.3(5) . . . . ?
C50 N9 C49 N10 2.6(7) . . . . ?
Eu2 N9 C49 N10 158.7(4) . . . . ?
C50 N9 C49 C48 178.4(6) . . . . ?
Eu2 N9 C49 C48 -25.6(7) . . . . ?
N7 C48 C49 N10 -143.4(6) . . . . ?
N7 C48 C49 N9 41.0(8) . . . . ?
C49 N9 C50 C55 -2.6(7) . . . . ?
Eu2 N9 C50 C55 -152.6(4) . . . . ?
C49 N9 C50 C51 180.0(7) . . . . ?
Eu2 N9 C50 C51 30.0(10) . . . . ?
C55 C50 C51 C52 8.6(10) . . . . ?
N9 C50 C51 C52 -174.3(6) . . . . ?
C50 C51 C52 C53 -9.1(10) . . . . ?
C51 C52 C53 C54 8.2(12) . . . . ?
C52 C53 C54 C55 -6.1(11) . . . . ?
C51 C50 C55 C54 -7.0(10) . . . . ?
N9 C50 C55 C54 175.4(6) . . . . ?
C51 C50 C55 N10 179.5(6) . . . . ?
N9 C50 C55 N10 1.8(7) . . . . ?
C53 C54 C55 C50 5.0(9) . . . . ?
C53 C54 C55 N10 177.2(6) . . . . ?
C49 N10 C55 C50 -0.3(6) . . . . ?
C49 N10 C55 C54 -173.5(6) . . . . ?
Eu2 O1' C56 C57 0.3(13) . . . . ?
Eu2 O1' C56 N15 -172.1(4) . . . . ?
N16 N15 C56 O1' 175.1(6) . . . . ?
C61 N15 C56 O1' 24.2(9) . . . . ?
N16 N15 C56 C57 0.5(7) . . . . ?
C61 N15 C56 C57 -150.4(6) . . . . ?
O1' C56 C57 C58 -177.1(8) . . . . ?
N15 C56 C57 C58 -4.0(8) . . . . ?
C56 C57 C58 N16 6.1(9) . . . . ?
C56 C57 C58 C59 -173.6(9) . . . . ?
N15 N16 C58 C57 -5.4(8) . . . . ?
C60 N16 C58 C57 -159.8(7) . . . . ?
N15 N16 C58 C59 174.3(6) . . . . ?
C60 N16 C58 C59 19.9(10) . . . . ?
N16 N15 C61 C62 139.9(6) . . . . ?
C56 N15 C61 C62 -71.8(8) . . . . ?
N16 N15 C61 C66 -35.7(8) . . . . ?
C56 N15 C61 C66 112.6(7) . . . . ?
C66 C61 C62 C63 -10.4(9) . . . . ?
N15 C61 C62 C63 174.2(5) . . . . ?
C61 C62 C63 C64 11.5(9) . . . . ?
C62 C63 C64 C65 -10.9(11) . . . . ?
C63 C64 C65 C66 8.5(15) . . . . ?
C64 C65 C66 C61 -6.6(14) . . . . ?
C62 C61 C66 C65 7.2(9) . . . . ?
N15 C61 C66 C65 -177.7(6) . . . . ?
